data_7211004
loop_
_publ_author_name
'Adhikari, Soma'
'Seth, Saikat Kumar'
'Kar, Tanusree'

_publ_section_title
;
 Structural studies and physicochemical properties of l-valine
 hydrochloride monohydrate
;
_journal_issue 36
_journal_name_full CrystEngComm
_journal_page_first 7372
_journal_paper_doi 10.1039/c3ce41079j
_journal_volume 15
_journal_year 2013
_chemical_absolute_configuration unknown
_chemical_formula_sum 'C5 H14 Cl N O3'
_chemical_formula_weight 171.62
_chemical_name_systematic
;
?
;
_space_group_IT_number 19
_symmetry_cell_setting orthorhombic
_symmetry_space_group_name_Hall 'P 2ac 2ab'
_symmetry_space_group_name_H-M 'P 21 21 21'
_atom_sites_solution_hydrogens geom
_atom_sites_solution_primary direct
_atom_sites_solution_secondary difmap
_audit_creation_method SHELXL-97
_cell_angle_alpha 90.00
_cell_angle_beta 90.00
_cell_angle_gamma 90.00
_cell_formula_units_Z 4
_cell_length_a 6.115(2)
_cell_length_b 6.8500(10)
_cell_length_c 20.781(2)
_cell_measurement_reflns_used 265
_cell_measurement_temperature 150(2)
_cell_measurement_theta_max 25.0
_cell_measurement_theta_min 1.5
_cell_volume 870.5(3)
_computing_cell_refinement 'APEX2(Bruker,2007)and SAINT (Bruker,2007)'
_computing_data_collection 'APEX2 (Bruker, 2007)'
_computing_data_reduction 'SAINT(Bruker,2007)and XPREP(Bruker,2007)'
_computing_molecular_graphics
;
ORTEP-3 for Windows (Farrugia, 1997), DIAMOND (Brandenburg,
1999) and Mercury (Macrae <i>et al.</i>, 2006)
;
_computing_publication_material 'PLATON (Spek, 2009)'
_computing_structure_refinement 'SHELXL-97 (Sheldrick, 1997)'
_computing_structure_solution 'SHELXS97 (Sheldrick, 2008)'
_diffrn_ambient_temperature 150(2)
_diffrn_measured_fraction_theta_full 1.000
_diffrn_measured_fraction_theta_max 1.000
_diffrn_measurement_device_type 'Bruker SMART APEX II CCD area-detector'
_diffrn_measurement_method '\w and \f'
_diffrn_radiation_monochromator graphite
_diffrn_radiation_source 'fine-focus sealed tube'
_diffrn_radiation_type MoK\a
_diffrn_radiation_wavelength 0.71073
_diffrn_reflns_av_R_equivalents 0.0372
_diffrn_reflns_av_sigmaI/netI 0.0208
_diffrn_reflns_limit_h_max 7
_diffrn_reflns_limit_h_min -7
_diffrn_reflns_limit_k_max 8
_diffrn_reflns_limit_k_min -8
_diffrn_reflns_limit_l_max 24
_diffrn_reflns_limit_l_min -24
_diffrn_reflns_number 8018
_diffrn_reflns_theta_full 24.97
_diffrn_reflns_theta_max 24.97
_diffrn_reflns_theta_min 1.96
_exptl_absorpt_coefficient_mu 0.396
_exptl_absorpt_correction_T_max 0.96
_exptl_absorpt_correction_T_min 0.91
_exptl_absorpt_correction_type multi-scan
_exptl_absorpt_process_details SADABS
_exptl_crystal_density_diffrn 1.310
_exptl_crystal_density_method 'not measured'
_exptl_crystal_F_000 368
_exptl_crystal_size_max 0.28
_exptl_crystal_size_mid 0.19
_exptl_crystal_size_min 0.09
_refine_diff_density_max 0.166
_refine_diff_density_min -0.141
_refine_diff_density_rms 0.030
_refine_ls_abs_structure_details 'Flack H D (1983), Acta Cryst. A39, 876-881'
_refine_ls_abs_structure_Flack 0.00(1)
_refine_ls_extinction_coef 0.066(4)
_refine_ls_extinction_expression Fc^*^=kFc[1+0.001xFc^2^\l^3^/sin(2\q)]^-1/4^
_refine_ls_extinction_method SHELXL
_refine_ls_goodness_of_fit_ref 1.171
_refine_ls_hydrogen_treatment constr
_refine_ls_matrix_type full
_refine_ls_number_parameters 95
_refine_ls_number_reflns 1522
_refine_ls_number_restraints 0
_refine_ls_restrained_S_all 1.171
_refine_ls_R_factor_all 0.0178
_refine_ls_R_factor_gt 0.0178
_refine_ls_shift/su_max 0.000
_refine_ls_shift/su_mean 0.000
_refine_ls_structure_factor_coef Fsqd
_refine_ls_weighting_details 'calc w=1/[\s^2^(Fo^2^)+(0.0157P)^2^+0.1750P] where P=(Fo^2^+2Fc^2^)/3'
_refine_ls_weighting_scheme calc
_refine_ls_wR_factor_gt 0.0465
_refine_ls_wR_factor_ref 0.0465
_reflns_number_gt 1519
_reflns_number_total 1522
_reflns_threshold_expression >2sigma(I)
_cod_data_source_file c3ce41079j.txt
_cod_data_source_block sa-1
_cod_depositor_comments
;
The following automatic conversions were performed:

'_symmetry_cell_setting' value 'Orthorhombic' changed to
'orthorhombic' according to
/home/saulius/struct/CIF-dictionaries/cif_core.dic dictionary named
'cif_core.dic' version 2.4.2 from 2011-04-26.

Automatic conversion script
Id: cif_fix_values 1891 2012-01-12 08:04:46Z andrius 
;
_cod_original_sg_symbol_H-M P212121
_cod_database_code 7211004

loop_
_symmetry_equiv_pos_as_xyz
'x, y, z'
'-x+1/2, -y, z+1/2'
'x+1/2, -y+1/2, -z'
'-x, y+1/2, -z+1/2'

loop_
_atom_site_label
_atom_site_type_symbol
_atom_site_fract_x
_atom_site_fract_y
_atom_site_fract_z
_atom_site_U_iso_or_equiv
_atom_site_adp_type
_atom_site_occupancy
_atom_site_symmetry_multiplicity
_atom_site_calc_flag
_atom_site_refinement_flags
Cl1 Cl 0.13796(5) 0.32022(4) 0.095947(15) 0.01962(11) Uani 1 1 d .
N1 N 0.86425(19) 0.71784(15) 0.07134(5) 0.0166(2) Uani 1 1 d .
H1A H 0.7468 0.6495 0.0598 0.025 Uiso 1 1 calc R
H1B H 0.9658 0.6373 0.0867 0.025 Uiso 1 1 calc R
H1C H 0.9170 0.7808 0.0372 0.025 Uiso 1 1 calc R
O2 O 0.53603(16) 1.10125(14) 0.14122(4) 0.0249(2) Uani 1 1 d .
H2 H 0.4207 1.1506 0.1294 0.037 Uiso 1 1 calc R
O1 O 0.48444(19) 0.90817(16) 0.05571(5) 0.0334(3) Uani 1 1 d .
C3 C 0.7850(2) 0.76917(19) 0.18940(6) 0.0174(3) Uani 1 1 d .
H3 H 0.7239 0.8681 0.2183 0.021 Uiso 1 1 calc R
C4 C 0.8023(2) 0.86230(18) 0.12214(6) 0.0157(3) Uani 1 1 d .
H4 H 0.9156 0.9634 0.1237 0.019 Uiso 1 1 calc R
C2 C 0.6290(3) 0.5955(2) 0.18998(7) 0.0251(3) Uani 1 1 d .
H2A H 0.6935 0.4888 0.1668 0.038 Uiso 1 1 calc R
H2B H 0.4937 0.6319 0.1699 0.038 Uiso 1 1 calc R
H2C H 0.6017 0.5566 0.2336 0.038 Uiso 1 1 calc R
C1 C 1.0108(2) 0.71431(19) 0.21550(6) 0.0213(3) Uani 1 1 d .
H1D H 0.9999 0.6859 0.2606 0.032 Uiso 1 1 calc R
H1E H 1.1099 0.8213 0.2091 0.032 Uiso 1 1 calc R
H1F H 1.0642 0.6014 0.1931 0.032 Uiso 1 1 calc R
C5 C 0.5892(2) 0.95775(18) 0.10191(6) 0.0186(3) Uani 1 1 d .
O1W O 0.52885(16) 0.48830(14) 0.01368(4) 0.0213(2) Uani 1 1 d .
H1W H 0.5633 0.4023 -0.0113 0.032 Uiso 1 1 d R
H2W H 0.4224 0.4287 0.0319 0.032 Uiso 1 1 d R

loop_
_atom_site_aniso_label
_atom_site_aniso_U_11
_atom_site_aniso_U_22
_atom_site_aniso_U_33
_atom_site_aniso_U_23
_atom_site_aniso_U_13
_atom_site_aniso_U_12
Cl1 0.01863(16) 0.01540(16) 0.02483(17) -0.00144(12) 0.00016(13) 0.00380(13)
N1 0.0181(5) 0.0172(5) 0.0145(5) 0.0009(4) 0.0011(4) 0.0034(5)
O2 0.0278(5) 0.0228(5) 0.0239(5) -0.0076(4) -0.0068(4) 0.0126(4)
O1 0.0377(6) 0.0347(6) 0.0278(5) -0.0136(5) -0.0163(5) 0.0186(5)
C3 0.0185(6) 0.0199(7) 0.0136(6) -0.0010(5) 0.0001(5) 0.0037(5)
C4 0.0176(6) 0.0133(6) 0.0161(6) -0.0021(5) -0.0006(5) 0.0003(5)
C2 0.0225(7) 0.0302(7) 0.0226(7) 0.0066(6) 0.0013(6) -0.0014(7)
C1 0.0227(7) 0.0206(7) 0.0205(6) -0.0015(6) -0.0055(6) 0.0047(6)
C5 0.0250(7) 0.0151(6) 0.0158(6) 0.0002(5) 0.0004(5) 0.0041(5)
O1W 0.0233(5) 0.0190(5) 0.0216(5) -0.0019(4) 0.0037(4) -0.0001(4)

loop_
_atom_type_symbol
_atom_type_description
_atom_type_scat_dispersion_real
_atom_type_scat_dispersion_imag
_atom_type_scat_source
C C 0.0033 0.0016 'International Tables Vol C Tables 4.2.6.8 and 6.1.1.4'
H H 0.0000 0.0000 'International Tables Vol C Tables 4.2.6.8 and 6.1.1.4'
N N 0.0061 0.0033 'International Tables Vol C Tables 4.2.6.8 and 6.1.1.4'
O O 0.0106 0.0060 'International Tables Vol C Tables 4.2.6.8 and 6.1.1.4'
Cl Cl 0.1484 0.1585 'International Tables Vol C Tables 4.2.6.8 and 6.1.1.4'

loop_
_geom_angle_atom_site_label_1
_geom_angle_atom_site_label_2
_geom_angle_atom_site_label_3
_geom_angle
C4 N1 H1A 109.5
C4 N1 H1B 109.5
H1A N1 H1B 109.5
C4 N1 H1C 109.5
H1A N1 H1C 109.5
H1B N1 H1C 109.5
C5 O2 H2 109.5
C2 C3 C1 111.72(11)
C2 C3 C4 111.92(10)
C1 C3 C4 111.18(10)
C2 C3 H3 107.2
C1 C3 H3 107.2
C4 C3 H3 107.2
N1 C4 C5 107.87(10)
N1 C4 C3 112.58(10)
C5 C4 C3 111.77(10)
N1 C4 H4 108.2
C5 C4 H4 108.2
C3 C4 H4 108.2
C3 C2 H2A 109.5
C3 C2 H2B 109.5
H2A C2 H2B 109.5
C3 C2 H2C 109.5
H2A C2 H2C 109.5
H2B C2 H2C 109.5
C3 C1 H1D 109.5
C3 C1 H1E 109.5
H1D C1 H1E 109.5
C3 C1 H1F 109.5
H1D C1 H1F 109.5
H1E C1 H1F 109.5
O1 C5 O2 124.98(12)
O1 C5 C4 123.83(11)
O2 C5 C4 111.18(10)
H1W O1W H2W 97.7

loop_
_geom_bond_atom_site_label_1
_geom_bond_atom_site_label_2
_geom_bond_distance
N1 C4 1.4958(16)
N1 H1A 0.8900
N1 H1B 0.8900
N1 H1C 0.8900
O2 C5 1.3188(15)
O2 H2 0.8200
O1 C5 1.2032(16)
C3 C2 1.525(2)
C3 C1 1.5300(18)
C3 C4 1.5400(17)
C3 H3 0.9800
C4 C5 1.5174(17)
C4 H4 0.9800
C2 H2A 0.9600
C2 H2B 0.9600
C2 H2C 0.9600
C1 H1D 0.9600
C1 H1E 0.9600
C1 H1F 0.9600
O1W H1W 0.8125
O1W H2W 0.8569

loop_
_geom_torsion_atom_site_label_1
_geom_torsion_atom_site_label_2
_geom_torsion_atom_site_label_3
_geom_torsion_atom_site_label_4
_geom_torsion
C2 C3 C4 N1 -54.66(14)
C1 C3 C4 N1 71.06(13)
C2 C3 C4 C5 66.94(14)
C1 C3 C4 C5 -167.34(10)
N1 C4 C5 O1 6.11(17)
C3 C4 C5 O1 -118.17(14)
N1 C4 C5 O2 -173.56(10)
C3 C4 C5 O2 62.16(14)
